data_9010774
loop_
_publ_author_name
'Witzke, T.'
'Kolitsch, U.'
'Krause, W.'
'Wiechowski, A.'
'Medenbach, O.'
'Kampf, A. R.'
'Steele, I. M.'
'Favreau, G.'

_publ_section_title
;Guanacoite, Cu2Mg2(Mg0.5Cu0.5)(OH)4(H2O)4(AsO4)2, a new arsenate mineral
 species from the El Guanaco Mine, near Taltal, Chile: Description and crystal
 structure Locality: El Guanaco Mine, Taltal, Chile
;
_journal_name_full 'European Journal of Mineralogy'
_journal_page_first 813
_journal_page_last 821
_journal_paper_doi 10.1127/0935-1221/2006/0018-0813
_journal_volume 18
_journal_year 2006
_chemical_compound_source 'El Guanaco Mine, Taltal, Chile'
_chemical_formula_sum 'As2 Cu2.582 H12 Mg2.418 O16'
_chemical_name_mineral Guanacoite
_space_group_IT_number 14
_symmetry_space_group_name_Hall '-P 2ybc'
_symmetry_space_group_name_H-M 'P 1 21/c 1'
_cell_angle_alpha 90
_cell_angle_beta 99.80
_cell_angle_gamma 90
_cell_formula_units_Z 2
_cell_length_a 5.475
_cell_length_b 16.865
_cell_length_c 6.915
_cell_volume 629.185
_database_code_amcsd 0007188
_exptl_crystal_density_diffrn 3.382
_cod_original_formula_sum 'Cu2.582 Mg2.418 As2 O16 H12'
_cod_database_code 9010774

loop_
_space_group_symop_operation_xyz
x,y,z
x,1/2-y,1/2+z
-x,1/2+y,1/2-z
-x,-y,-z

loop_
_atom_site_aniso_label
_atom_site_aniso_U_11
_atom_site_aniso_U_22
_atom_site_aniso_U_33
_atom_site_aniso_U_12
_atom_site_aniso_U_13
_atom_site_aniso_U_23
Cu1 0.00830 0.01070 0.01090 0.00063 0.00163 0.00220
MgCu1 0.00830 0.01070 0.01090 0.00063 0.00163 0.00220
Cu2 0.00813 0.00980 0.01437 0.00096 0.00132 0.00045
Mg3 0.00950 0.01270 0.01050 -0.00010 0.00240 -0.00100
CuMg3 0.00950 0.01270 0.01050 -0.00010 0.00240 -0.00100
As 0.00849 0.00944 0.00868 -0.00036 0.00163 -0.00005
O1 0.01880 0.00950 0.01250 0.00210 0.00070 -0.00230
O2 0.01030 0.02100 0.01230 0.00010 -0.00180 0.00280
O3 0.00980 0.02460 0.01330 0.00360 0.00470 0.00210
O4 0.01690 0.01010 0.01550 -0.00080 0.00470 0.00190
O-h5 0.01110 0.01060 0.01240 -0.00030 0.00170 -0.00260
O-h6 0.01100 0.01150 0.01220 0.00020 0.00210 -0.00190
Ow1 0.01300 0.00900 0.01340 -0.00060 0.00240 0.00150
Ow2 0.01180 0.01410 0.02280 -0.00160 0.00100 0.00360

loop_
_atom_site_label
_atom_site_fract_x
_atom_site_fract_y
_atom_site_fract_z
_atom_site_occupancy
_atom_site_U_iso_or_equiv
_atom_site_type_symbol
_atom_site_attached_hydrogens
Cu1 0.00000 0.00000 0.00000 0.50400 0.00995 Cu 0
MgCu1 0.00000 0.00000 0.00000 0.49600 0.00995 Mg 0
Cu2 0.48613 0.06121 0.81351 1.00000 0.01084 Cu 0
Mg3 -0.03662 0.12866 0.66179 0.96100 0.01080 Mg 0
CuMg3 -0.03662 0.12866 0.66179 0.03900 0.01080 Cu 0
As 0.38336 0.11719 0.33611 1.00000 0.00885 As 0
O1 0.34980 0.04317 0.16710 1.00000 0.01380 O 0
O2 0.61490 0.09660 0.51990 1.00000 0.01500 O 0
O3 0.11440 0.13312 0.41390 1.00000 0.01560 O 0
O4 0.43830 0.19887 0.20770 1.00000 0.01390 O 0
O-h5 0.14840 0.02198 0.75040 1.00000 0.01140 O 0
O-h6 0.81800 0.10178 0.91590 1.00000 0.01160 O 0
Ow1 0.31320 0.16615 0.83610 1.00000 0.01180 O 0
Ow2 0.87800 0.25109 0.16830 1.00000 0.01650 O 0
H1 0.13700 -0.00700 0.69300 1.00000 0.02900 H 0
H2 0.81700 0.12900 0.97100 1.00000 0.02500 H 0
H3 0.35400 0.20300 0.78900 1.00000 0.02900 H 0
H4 0.34000 0.17700 0.96300 1.00000 0.03200 H 0
H5 0.96800 0.22400 0.23500 1.00000 0.03300 H 0
H6 0.73500 0.24100 0.17800 1.00000 0.03300 H 0

loop_
_cod_changelog_entry_id
_cod_changelog_entry_author
_cod_changelog_entry_date
_cod_changelog_entry_text
1
;cod-tools version 3.8.0
Id: cif_guess_AMCSD_atom_types 9581 2023-05-17 12:35:41Z saulius
;
2023-05-18T08:43:31+03:00
;Derived atom types and hydrogen counts
from atom names that follow the AMCSD naming convention
(Wat == water, O-H == hydroxyl).
;
2
;cod-tools version 3.10.1
Id: cif_fix_AMCSD_aniso_labels 10200 2024-08-01 14:09:44Z saulius
;
2024-08-02T12:21:34+03:00
;Changed the following '_atom_site_aniso_label' values:
'Oh5' -> 'O-h5'
'Oh6' -> 'O-h6'
;

loop_
_cod_related_entry_id
_cod_related_entry_database
_cod_related_entry_code
1 AMCSD 0007188
